data_1542672
loop_
_publ_author_name
'Kumar, N. N. Bhuvan'
'Kutateladze, Andrei G.'

_publ_section_title
;
 Photoassisted Diversity-Oriented Synthesis: Intramolecular Cycloadditions
 of Photogenerated Azaxylylenes with Oxazole Pendants, and Subsequent
 Postphotochemical Multicomponent Modifications.
;
_journal_issue 3
_journal_name_full 'Organic letters'
_journal_page_first 460
_journal_page_last 463
_journal_paper_doi 10.1021/acs.orglett.5b03503
_journal_volume 18
_journal_year 2016
_chemical_formula_moiety 'C17 H14 N2 O4'
_chemical_formula_sum 'C17 H14 N2 O4'
_chemical_formula_weight 310.30
_space_group_IT_number 14
_symmetry_cell_setting monoclinic
_symmetry_space_group_name_Hall '-P 2yn'
_symmetry_space_group_name_H-M 'P 1 21/n 1'
_atom_sites_solution_hydrogens geom
_atom_sites_solution_primary direct
_atom_sites_solution_secondary difmap
_audit_creation_method SHELXL-97
_cell_angle_alpha 90.00
_cell_angle_beta 104.4260(10)
_cell_angle_gamma 90.00
_cell_formula_units_Z 4
_cell_length_a 9.16450(10)
_cell_length_b 8.73850(10)
_cell_length_c 18.3694(3)
_cell_measurement_reflns_used 9353
_cell_measurement_temperature 296(2)
_cell_measurement_theta_max 28.35
_cell_measurement_theta_min 2.29
_cell_volume 1424.71(3)
_computing_cell_refinement 'Bruker SAINT'
_computing_data_collection 'Bruker APEX2'
_computing_data_reduction 'Bruker SAINT'
_computing_molecular_graphics 'Bruker SHELXTL'
_computing_publication_material 'Bruker SHELXTL'
_computing_structure_refinement 'SHELXL-97 (Sheldrick, 2008)'
_computing_structure_solution 'SHELXS-97 (Sheldrick, 2008)'
_diffrn_ambient_temperature 296(2)
_diffrn_detector_area_resol_mean 8.33
_diffrn_measured_fraction_theta_full 1.000
_diffrn_measured_fraction_theta_max 1.000
_diffrn_measurement_device_type 'Bruker D8 APEX II Diffractometer'
_diffrn_measurement_method '\f and \w scans'
_diffrn_radiation_monochromator graphite
_diffrn_radiation_source 'fine-focus sealed tube'
_diffrn_radiation_type MoK\a
_diffrn_radiation_wavelength 0.71073
_diffrn_reflns_av_R_equivalents 0.0210
_diffrn_reflns_av_sigmaI/netI 0.0045
_diffrn_reflns_limit_h_max 11
_diffrn_reflns_limit_h_min -11
_diffrn_reflns_limit_k_max 10
_diffrn_reflns_limit_k_min -10
_diffrn_reflns_limit_l_max 22
_diffrn_reflns_limit_l_min -22
_diffrn_reflns_number 94095
_diffrn_reflns_theta_full 26.37
_diffrn_reflns_theta_max 26.37
_diffrn_reflns_theta_min 2.29
_exptl_absorpt_coefficient_mu 0.105
_exptl_absorpt_correction_T_max 0.9682
_exptl_absorpt_correction_T_min 0.9199
_exptl_absorpt_correction_type multi-scan
_exptl_crystal_colour colourless
_exptl_crystal_density_diffrn 1.447
_exptl_crystal_density_method 'not measured'
_exptl_crystal_description block
_exptl_crystal_F_000 648
_exptl_crystal_size_max 0.81
_exptl_crystal_size_mid 0.39
_exptl_crystal_size_min 0.31
_refine_diff_density_max 0.208
_refine_diff_density_min -0.250
_refine_diff_density_rms 0.048
_refine_ls_extinction_method none
_refine_ls_goodness_of_fit_ref 0.602
_refine_ls_matrix_type full
_refine_ls_number_parameters 209
_refine_ls_number_reflns 2910
_refine_ls_number_restraints 0
_refine_ls_restrained_S_all 0.602
_refine_ls_R_factor_all 0.0390
_refine_ls_R_factor_gt 0.0373
_refine_ls_shift/su_max 0.001
_refine_ls_shift/su_mean 0.000
_refine_ls_structure_factor_coef Fsqd
_refine_ls_weighting_details 'calc w=1/[\s^2^(Fo^2^)+(0.1058P)^2^+1.0371P] where P=(Fo^2^+2Fc^2^)/3'
_refine_ls_weighting_scheme calc
_refine_ls_wR_factor_gt 0.1023
_refine_ls_wR_factor_ref 0.1061
_reflns_number_gt 2736
_reflns_number_total 2910
_reflns_threshold_expression >2sigma(I)
_cod_data_source_file ol5b03503_si_002.cif
_cod_data_source_block bkn45329_49
_cod_depositor_comments
;
The following automatic conversions were performed:

'_symmetry_cell_setting' value 'Monoclinic' changed to 'monoclinic'
according to
/usr/data/users/saulius/crontab/automatic-downloads/current/ACS/lib/dictionaries/cif_core.dic
dictionary named 'cif_core.dic' version 2.4.2 from 2011-04-26.

Automatic conversion script
Id: cif_fix_values 4268 2015-11-12 08:31:59Z antanas 
;
_cod_original_sg_symbol_H-M 'P2(1)/n  '
_cod_database_code 1542672

loop_
_symmetry_equiv_pos_as_xyz
'x, y, z'
'-x+1/2, y+1/2, -z+1/2'
'-x, -y, -z'
'x-1/2, -y-1/2, z-1/2'

loop_
_atom_site_label
_atom_site_type_symbol
_atom_site_fract_x
_atom_site_fract_y
_atom_site_fract_z
_atom_site_U_iso_or_equiv
_atom_site_adp_type
_atom_site_occupancy
_atom_site_symmetry_multiplicity
_atom_site_calc_flag
_atom_site_refinement_flags
O1 O 0.62727(11) 0.08374(11) 0.86575(6) 0.0485(2) Uani 1 1 d .
O2 O 0.33930(8) 0.20139(9) 0.86198(5) 0.0347(2) Uani 1 1 d .
O3 O 0.13026(10) 0.38507(12) 1.01582(6) 0.0501(3) Uani 1 1 d .
O4 O 0.66184(10) 0.44492(12) 0.87830(5) 0.0485(3) Uani 1 1 d .
H4 H 0.7181 0.4828 0.9158 0.073 Uiso 1 1 calc R
C100 C 0.44511(13) 0.28859(13) 0.83266(6) 0.0336(3) Uani 1 1 d .
N2 N 0.19983(11) 0.39397(11) 0.90376(6) 0.0373(2) Uani 1 1 d .
C1 C 0.71302(16) -0.00955(19) 0.83301(10) 0.0587(4) Uani 1 1 d .
H1 H 0.7753 -0.0875 0.8576 0.070 Uiso 1 1 calc R
C2 C 0.55169(13) 0.17996(14) 0.81073(7) 0.0383(3) Uani 1 1 d .
C3 C 0.20343(13) 0.28672(14) 0.84296(7) 0.0378(3) Uani 1 1 d .
C4 C 0.12529(13) 0.33500(14) 0.95325(7) 0.0405(3) Uani 1 1 d .
C5 C 0.69449(17) 0.0272(2) 0.76143(10) 0.0632(5) Uani 1 1 d .
H5 H 0.7412 -0.0187 0.7275 0.076 Uiso 1 1 calc R
C6 C 0.28336(13) 0.53326(13) 0.91437(6) 0.0350(2) Uani 1 1 d .
C7 C 0.20982(15) 0.66279(15) 0.93159(7) 0.0441(3) Uani 1 1 d .
H7 H 0.1132 0.6543 0.9387 0.053 Uiso 1 1 calc R
C8 C 0.27995(18) 0.80341(15) 0.93809(8) 0.0507(3) Uani 1 1 d .
H8 H 0.2319 0.8893 0.9510 0.061 Uiso 1 1 calc R
C9 C 0.42133(19) 0.81653(14) 0.92544(8) 0.0518(3) Uani 1 1 d .
H9 H 0.4677 0.9118 0.9283 0.062 Uiso 1 1 calc R
C10 C 0.49397(16) 0.68810(14) 0.90852(7) 0.0436(3) Uani 1 1 d .
H10 H 0.5891 0.6989 0.8998 0.052 Uiso 1 1 calc R
C11 C 0.42979(13) 0.54248(13) 0.90403(6) 0.0340(2) Uani 1 1 d .
C12 C 0.52496(12) 0.40339(13) 0.89456(6) 0.0328(2) Uani 1 1 d .
H12 H 0.5496 0.3481 0.9425 0.039 Uiso 1 1 calc R
C13 C 0.03829(16) 0.19651(17) 0.91750(10) 0.0546(4) Uani 1 1 d .
H13A H -0.0683 0.2089 0.9142 0.066 Uiso 1 1 calc R
H13B H 0.0739 0.1051 0.9465 0.066 Uiso 1 1 calc R
C14 C 0.06651(14) 0.18557(17) 0.83940(9) 0.0504(3) Uani 1 1 d .
H14A H -0.0199 0.2224 0.8015 0.061 Uiso 1 1 calc R
H14B H 0.0870 0.0807 0.8277 0.061 Uiso 1 1 calc R
C15 C 0.22177(15) 0.36967(15) 0.77360(7) 0.0449(3) Uani 1 1 d .
H15 H 0.1422 0.4157 0.7391 0.054 Uiso 1 1 calc R
N3 N 0.35606(13) 0.37046(12) 0.76700(5) 0.0430(3) Uani 1 1 d .
C17 C 0.58892(17) 0.15084(19) 0.74604(8) 0.0540(4) Uani 1 1 d .
H17 H 0.5533 0.2009 0.7004 0.065 Uiso 1 1 calc R

loop_
_atom_site_aniso_label
_atom_site_aniso_U_11
_atom_site_aniso_U_22
_atom_site_aniso_U_33
_atom_site_aniso_U_23
_atom_site_aniso_U_13
_atom_site_aniso_U_12
O1 0.0472(5) 0.0465(5) 0.0573(6) -0.0015(4) 0.0233(4) 0.0074(4)
O2 0.0315(4) 0.0327(4) 0.0425(4) 0.0001(3) 0.0140(3) -0.0014(3)
O3 0.0416(5) 0.0580(6) 0.0559(6) -0.0136(4) 0.0220(4) -0.0078(4)
O4 0.0436(5) 0.0606(6) 0.0487(5) -0.0187(4) 0.0253(4) -0.0198(4)
C100 0.0382(6) 0.0341(5) 0.0308(5) -0.0009(4) 0.0128(4) -0.0057(4)
N2 0.0326(5) 0.0358(5) 0.0438(5) -0.0090(4) 0.0100(4) -0.0018(4)
C1 0.0433(7) 0.0532(8) 0.0870(11) -0.0166(8) 0.0299(7) 0.0016(6)
C2 0.0377(6) 0.0395(6) 0.0415(6) -0.0084(5) 0.0169(5) -0.0102(5)
C3 0.0327(6) 0.0370(6) 0.0421(6) -0.0096(5) 0.0067(5) 0.0002(4)
C4 0.0278(5) 0.0413(6) 0.0543(7) -0.0072(5) 0.0139(5) 0.0003(5)
C5 0.0493(8) 0.0690(10) 0.0821(11) -0.0350(9) 0.0370(8) -0.0121(7)
C6 0.0387(6) 0.0322(6) 0.0323(5) -0.0014(4) 0.0052(4) 0.0006(4)
C7 0.0452(7) 0.0397(6) 0.0435(6) -0.0029(5) 0.0039(5) 0.0093(5)
C8 0.0674(9) 0.0316(6) 0.0488(7) -0.0003(5) 0.0062(6) 0.0118(6)
C9 0.0773(10) 0.0293(6) 0.0464(7) 0.0037(5) 0.0111(6) -0.0063(6)
C10 0.0563(7) 0.0363(6) 0.0390(6) 0.0025(5) 0.0133(5) -0.0098(5)
C11 0.0423(6) 0.0315(6) 0.0277(5) 0.0004(4) 0.0079(4) -0.0037(4)
C12 0.0337(5) 0.0368(6) 0.0304(5) -0.0028(4) 0.0124(4) -0.0059(4)
C13 0.0427(7) 0.0486(8) 0.0791(10) -0.0188(7) 0.0277(7) -0.0124(6)
C14 0.0342(6) 0.0496(8) 0.0671(9) -0.0203(6) 0.0120(6) -0.0077(5)
C15 0.0497(7) 0.0427(7) 0.0361(6) -0.0056(5) -0.0006(5) 0.0039(5)
N3 0.0569(7) 0.0403(6) 0.0296(5) -0.0015(4) 0.0070(4) -0.0029(5)
C17 0.0546(8) 0.0671(9) 0.0472(7) -0.0173(7) 0.0253(6) -0.0153(7)

loop_
_atom_type_symbol
_atom_type_description
_atom_type_scat_dispersion_real
_atom_type_scat_dispersion_imag
_atom_type_scat_source
C C 0.0033 0.0016 'International Tables Vol C Tables 4.2.6.8 and 6.1.1.4'
H H 0.0000 0.0000 'International Tables Vol C Tables 4.2.6.8 and 6.1.1.4'
N N 0.0061 0.0033 'International Tables Vol C Tables 4.2.6.8 and 6.1.1.4'
O O 0.0106 0.0060 'International Tables Vol C Tables 4.2.6.8 and 6.1.1.4'

loop_
_geom_angle_atom_site_label_1
_geom_angle_atom_site_label_2
_geom_angle_atom_site_label_3
_geom_angle
C2 O1 C1 106.41(11)
C3 O2 C100 105.16(9)
C12 O4 H4 109.5
O2 C100 N3 106.13(9)
O2 C100 C2 108.21(9)
N3 C100 C2 110.96(9)
O2 C100 C12 107.82(8)
N3 C100 C12 110.56(9)
C2 C100 C12 112.85(9)
C4 N2 C6 124.86(10)
C4 N2 C3 112.08(10)
C6 N2 C3 122.51(10)
C5 C1 O1 110.25(15)
C5 C1 H1 124.9
O1 C1 H1 124.9
C17 C2 O1 110.22(12)
C17 C2 C100 133.69(13)
O1 C2 C100 116.06(10)
O2 C3 N2 109.50(9)
O2 C3 C15 100.64(9)
N2 C3 C15 111.37(10)
O2 C3 C14 111.64(10)
N2 C3 C14 103.26(9)
C15 C3 C14 120.38(11)
O3 C4 N2 125.72(11)
O3 C4 C13 126.16(12)
N2 C4 C13 108.11(11)
C1 C5 C17 107.01(12)
C1 C5 H5 126.5
C17 C5 H5 126.5
C7 C6 C11 121.12(11)
C7 C6 N2 116.82(11)
C11 C6 N2 121.97(10)
C8 C7 C6 120.17(13)
C8 C7 H7 119.9
C6 C7 H7 119.9
C9 C8 C7 119.85(12)
C9 C8 H8 120.1
C7 C8 H8 120.1
C8 C9 C10 119.84(12)
C8 C9 H9 120.1
C10 C9 H9 120.1
C9 C10 C11 122.36(13)
C9 C10 H10 118.8
C11 C10 H10 118.8
C10 C11 C6 116.57(11)
C10 C11 C12 119.14(11)
C6 C11 C12 124.10(10)
O4 C12 C11 112.49(9)
O4 C12 C100 107.03(9)
C11 C12 C100 114.67(9)
O4 C12 H12 107.4
C11 C12 H12 107.4
C100 C12 H12 107.4
C4 C13 C14 105.39(11)
C4 C13 H13A 110.7
C14 C13 H13A 110.7
C4 C13 H13B 110.7
C14 C13 H13B 110.7
H13A C13 H13B 108.8
C13 C14 C3 104.75(10)
C13 C14 H14A 110.8
C3 C14 H14A 110.8
C13 C14 H14B 110.8
C3 C14 H14B 110.8
H14A C14 H14B 108.9
N3 C15 C3 113.46(11)
N3 C15 H15 123.3
C3 C15 H15 123.3
C15 N3 C100 105.91(10)
C2 C17 C5 106.10(14)
C2 C17 H17 126.9
C5 C17 H17 126.9

loop_
_geom_bond_atom_site_label_1
_geom_bond_atom_site_label_2
_geom_bond_distance
O1 C2 1.3635(16)
O1 C1 1.3709(16)
O2 C3 1.4184(14)
O2 C100 1.4392(13)
O3 C4 1.2201(16)
O4 C12 1.4076(13)
O4 H4 0.8200
C100 N3 1.4636(15)
C100 C2 1.4877(16)
C100 C12 1.5557(15)
N2 C4 1.3666(16)
N2 C6 1.4252(15)
N2 C3 1.4646(15)
C1 C5 1.323(3)
C1 H1 0.9300
C2 C17 1.3399(17)
C3 C15 1.5113(18)
C3 C14 1.5229(17)
C4 C13 1.5069(18)
C5 C17 1.431(2)
C5 H5 0.9300
C6 C7 1.3934(17)
C6 C11 1.4038(16)
C7 C8 1.378(2)
C7 H7 0.9300
C8 C9 1.377(2)
C8 H8 0.9300
C9 C10 1.379(2)
C9 H9 0.9300
C10 C11 1.3956(16)
C10 H10 0.9300
C11 C12 1.5309(16)
C12 H12 0.9800
C13 C14 1.523(2)
C13 H13A 0.9700
C13 H13B 0.9700
C14 H14A 0.9700
C14 H14B 0.9700
C15 N3 1.2664(18)
C15 H15 0.9300
C17 H17 0.9300
